data_2212815
loop_
_publ_author_name
'Eng Khoon Lim'
'Siang Guan Teoh'
'Jeannie Bee-Jan Teh'
'Hoong-Kun Fun'
'Chee Wah Yuen'

_publ_section_title
;
 Tetrakis(\m-2,6-difluorobenzoato-\k^2^<i>O</i>:<i>O</i>')bis[aquacopper(II)]
;
_journal_coeditor_code CI2301
_journal_issue 4
_journal_name_full 'Acta Crystallographica Section E'
_journal_page_first m991
_journal_page_last m993
_journal_paper_doi 10.1107/S1600536807010057
_journal_volume 63
_journal_year 2007
_chemical_formula_iupac '[Cu2 (C7 H3 F2 O2)4 (H2 O)2]'
_chemical_formula_moiety 'C28 H16 Cu2 F8 O10'
_chemical_formula_sum 'C28 H16 Cu2 F8 O10'
_chemical_formula_weight 791.49
_chemical_name_systematic
;
Tetrakis(\m-2,6-difluorobenzoato-\k^2^O:O')bis[aquacopper(II)]
;
_space_group_IT_number 2
_symmetry_cell_setting triclinic
_symmetry_space_group_name_Hall '-P 1'
_symmetry_space_group_name_H-M 'P -1'
_atom_sites_solution_hydrogens geom
_atom_sites_solution_primary direct
_atom_sites_solution_secondary difmap
_audit_creation_method SHELXL-97
_cell_angle_alpha 88.6710(10)
_cell_angle_beta 82.8810(10)
_cell_angle_gamma 87.3850(10)
_cell_formula_units_Z 1
_cell_length_a 7.3424(2)
_cell_length_b 9.8359(2)
_cell_length_c 10.0274(2)
_cell_measurement_reflns_used 5524
_cell_measurement_temperature 100.00(10)
_cell_measurement_theta_max 37.50
_cell_measurement_theta_min 2.80
_cell_volume 717.73(3)
_computing_cell_refinement APEX2
_computing_data_collection 'APEX2 (Bruker, 2005)'
_computing_data_reduction 'SAINT (Bruker, 2005)'
_computing_molecular_graphics SHELXTL
_computing_publication_material 'SHELXTL and PLATON (Spek, 2003)'
_computing_structure_refinement SHELXTL
_computing_structure_solution 'SHELXTL (Sheldrick, 1998)'
_diffrn_ambient_temperature 100.00(10)
_diffrn_detector_area_resol_mean 8.33
_diffrn_measured_fraction_theta_full 0.991
_diffrn_measured_fraction_theta_max 0.991
_diffrn_measurement_device_type 'Bruker SMART APEX2 CCD'
_diffrn_measurement_method \w
_diffrn_radiation_monochromator graphite
_diffrn_radiation_source 'fine-focus sealed tube'
_diffrn_radiation_type MoK\a
_diffrn_radiation_wavelength 0.71073
_diffrn_reflns_av_R_equivalents 0.0296
_diffrn_reflns_av_sigmaI/netI 0.0275
_diffrn_reflns_limit_h_max 12
_diffrn_reflns_limit_h_min -12
_diffrn_reflns_limit_k_max 16
_diffrn_reflns_limit_k_min -16
_diffrn_reflns_limit_l_max 17
_diffrn_reflns_limit_l_min -17
_diffrn_reflns_number 27804
_diffrn_reflns_theta_full 37.50
_diffrn_reflns_theta_max 37.50
_diffrn_reflns_theta_min 2.80
_diffrn_standards_number 0
_exptl_absorpt_coefficient_mu 1.592
_exptl_absorpt_correction_T_max 0.7158
_exptl_absorpt_correction_T_min 0.6561
_exptl_absorpt_correction_type multi-scan
_exptl_absorpt_process_details '(SADABS; Bruker, 2005)'
_exptl_crystal_colour Blue
_exptl_crystal_density_diffrn 1.831
_exptl_crystal_density_method 'not measured'
_exptl_crystal_description Block
_exptl_crystal_F_000 394
_exptl_crystal_size_max 0.29
_exptl_crystal_size_mid 0.29
_exptl_crystal_size_min 0.22
_refine_diff_density_max 0.612
_refine_diff_density_min -0.603
_refine_ls_extinction_method none
_refine_ls_goodness_of_fit_ref 1.042
_refine_ls_hydrogen_treatment mixed
_refine_ls_matrix_type full
_refine_ls_number_parameters 225
_refine_ls_number_reflns 7490
_refine_ls_number_restraints 3
_refine_ls_restrained_S_all 1.042
_refine_ls_R_factor_all 0.0316
_refine_ls_R_factor_gt 0.0263
_refine_ls_shift/su_max 0.001
_refine_ls_shift/su_mean 0.000
_refine_ls_structure_factor_coef Fsqd
_refine_ls_weighting_details 'calc w=1/[\s^2^(Fo^2^)+(0.0341P)^2^+0.157P] where P=(Fo^2^+2Fc^2^)/3'
_refine_ls_weighting_scheme calc
_refine_ls_wR_factor_gt 0.0666
_refine_ls_wR_factor_ref 0.0693
_reflns_number_gt 6677
_reflns_number_total 7490
_reflns_threshold_expression I>2\s(I)
_cod_data_source_file ci2301.cif
_cod_data_source_block I
_cod_depositor_comments
;
The following automatic conversions were performed:
'_symmetry_cell_setting' value 'Triclinic' changed to 'triclinic'
according to '/home/saulius/struct/CIF-dictionaries/cif_core.dic'
dictionary named 'cif_core.dic' version 2.4.1 from 2010-06-29.

Automatic conversion script
Id: cif_fix_enum 1527 2010-12-29 10:47:43Z saulius 

The following automatic conversions were performed:

'_symmetry_cell_setting' value 'Triclinic' changed to 'triclinic'
according to /home/saulius/struct/CIF-dictionaries/cif_core.dic
dictionary named 'cif_core.dic' version 2.4.1 from 2010-06-29.

Automatic conversion script
Id: cif_fix_values 1715 2011-07-08 13:25:40Z adriana 
;
_cod_database_code 2212815
_cod_database_fobs_code 2212815

loop_
_symmetry_equiv_pos_as_xyz
'x, y, z'
'-x, -y, -z'

loop_
_atom_site_type_symbol
_atom_site_label
_atom_site_fract_x
_atom_site_fract_y
_atom_site_fract_z
_atom_site_U_iso_or_equiv
_atom_site_adp_type
_atom_site_calc_flag
_atom_site_refinement_flags
_atom_site_occupancy
Cu Cu1 0.157593(14) 0.451181(11) 1.032170(10) 0.01138(3) Uani d . 1
F F1 0.14250(9) 0.41211(7) 0.54271(7) 0.02157(12) Uani d . 1
F F2 0.36862(10) 0.79804(7) 0.71837(7) 0.02438(13) Uani d . 1
F F3 -0.38733(11) 0.13125(8) 0.95587(9) 0.03477(18) Uani d . 1
F F4 0.20196(10) 0.14400(8) 0.71196(9) 0.03323(17) Uani d . 1
O O1 0.26461(9) 0.51295(8) 0.85122(7) 0.01631(12) Uani d . 1
O O2 -0.00956(9) 0.58971(8) 0.79520(7) 0.01624(12) Uani d . 1
O O3 0.08909(10) 0.28372(8) 0.95325(8) 0.01838(12) Uani d . 1
O O4 -0.18715(10) 0.36542(7) 0.90459(7) 0.01642(12) Uani d . 1
O O1W 0.41419(10) 0.36798(8) 1.08451(8) 0.01832(12) Uani d D 1
C C1 0.16052(11) 0.56682(9) 0.77101(9) 0.01318(13) Uani d . 1
C C2 0.24976(11) 0.60557(9) 0.63360(9) 0.01405(13) Uani d . 1
C C3 0.23627(12) 0.52705(10) 0.52232(9) 0.01660(15) Uani d . 1
C C4 0.31563(14) 0.56018(12) 0.39468(10) 0.02209(18) Uani d . 1
H H4A 0.3026 0.5056 0.3222 0.027 Uiso calc R 1
C C5 0.41571(15) 0.67726(13) 0.37686(11) 0.0247(2) Uani d . 1
H H5A 0.4701 0.7014 0.2914 0.030 Uiso calc R 1
C C6 0.43569(14) 0.75907(12) 0.48546(11) 0.02296(19) Uani d . 1
H H6A 0.5029 0.8373 0.4738 0.028 Uiso calc R 1
C C7 0.35249(13) 0.72028(10) 0.61090(10) 0.01764(15) Uani d . 1
C C8 -0.05996(12) 0.27448(9) 0.90448(9) 0.01445(14) Uani d . 1
C C9 -0.09031(13) 0.14444(9) 0.83786(9) 0.01590(14) Uani d . 1
C C10 -0.25571(14) 0.07907(11) 0.86185(11) 0.02109(17) Uani d . 1
C C11 -0.29266(17) -0.03710(12) 0.79769(13) 0.0274(2) Uani d . 1
H H11A -0.4048 -0.0778 0.8180 0.033 Uiso calc R 1
C C12 -0.15837(18) -0.09159(12) 0.70220(12) 0.0270(2) Uani d . 1
H H12A -0.1801 -0.1701 0.6578 0.032 Uiso calc R 1
C C13 0.00839(17) -0.02980(12) 0.67222(12) 0.0252(2) Uani d . 1
H H13A 0.0975 -0.0650 0.6065 0.030 Uiso calc R 1
C C14 0.03969(14) 0.08491(11) 0.74172(11) 0.02032(17) Uani d . 1
H H2W1 0.5008(18) 0.4084(15) 1.1098(16) 0.027(4) Uiso d D 1
H H1W1 0.463(3) 0.3083(16) 1.0341(18) 0.048(6) Uiso d D 1

loop_
_atom_site_aniso_label
_atom_site_aniso_U_11
_atom_site_aniso_U_22
_atom_site_aniso_U_33
_atom_site_aniso_U_12
_atom_site_aniso_U_13
_atom_site_aniso_U_23
Cu1 0.00869(4) 0.01389(5) 0.01169(5) -0.00168(3) -0.00126(3) -0.00091(3)
F1 0.0201(3) 0.0223(3) 0.0232(3) -0.0045(2) -0.0039(2) -0.0044(2)
F2 0.0266(3) 0.0235(3) 0.0248(3) -0.0095(2) -0.0070(2) -0.0019(2)
F3 0.0246(3) 0.0290(4) 0.0472(5) -0.0117(3) 0.0162(3) -0.0143(3)
F4 0.0210(3) 0.0340(4) 0.0417(4) -0.0061(3) 0.0120(3) -0.0122(3)
O1 0.0119(2) 0.0242(3) 0.0129(3) -0.0010(2) -0.0021(2) 0.0013(2)
O2 0.0105(2) 0.0224(3) 0.0155(3) -0.0011(2) -0.0007(2) 0.0021(2)
O3 0.0155(3) 0.0173(3) 0.0232(3) -0.0020(2) -0.0045(2) -0.0047(2)
O4 0.0155(3) 0.0152(3) 0.0191(3) -0.0022(2) -0.0031(2) -0.0028(2)
O1W 0.0118(3) 0.0202(3) 0.0235(3) 0.0003(2) -0.0043(2) -0.0020(3)
C1 0.0112(3) 0.0156(3) 0.0130(3) -0.0030(2) -0.0017(2) -0.0010(3)
C2 0.0107(3) 0.0190(4) 0.0124(3) -0.0016(3) -0.0012(2) 0.0009(3)
C3 0.0126(3) 0.0223(4) 0.0151(3) -0.0002(3) -0.0025(3) -0.0014(3)
C4 0.0183(4) 0.0342(5) 0.0131(4) 0.0039(4) -0.0008(3) -0.0015(3)
C5 0.0187(4) 0.0366(6) 0.0169(4) 0.0021(4) 0.0029(3) 0.0082(4)
C6 0.0168(4) 0.0269(5) 0.0241(5) -0.0042(3) 0.0011(3) 0.0091(4)
C7 0.0138(3) 0.0207(4) 0.0186(4) -0.0034(3) -0.0022(3) 0.0020(3)
C8 0.0149(3) 0.0149(3) 0.0135(3) -0.0038(3) 0.0001(3) -0.0020(3)
C9 0.0159(3) 0.0152(3) 0.0166(4) -0.0028(3) -0.0011(3) -0.0027(3)
C10 0.0187(4) 0.0193(4) 0.0249(4) -0.0054(3) 0.0016(3) -0.0064(3)
C11 0.0279(5) 0.0208(5) 0.0346(6) -0.0089(4) -0.0044(4) -0.0068(4)
C12 0.0359(6) 0.0179(4) 0.0289(5) -0.0016(4) -0.0095(4) -0.0082(4)
C13 0.0303(5) 0.0212(4) 0.0237(5) 0.0041(4) -0.0023(4) -0.0089(4)
C14 0.0185(4) 0.0197(4) 0.0221(4) -0.0009(3) 0.0011(3) -0.0044(3)

loop_
_atom_type_symbol
_atom_type_description
_atom_type_scat_dispersion_real
_atom_type_scat_dispersion_imag
_atom_type_scat_source
C C 0.0033 0.0016 'International Tables Vol C Tables 4.2.6.8 and 6.1.1.4'
H H 0.0000 0.0000 'International Tables Vol C Tables 4.2.6.8 and 6.1.1.4'
O O 0.0106 0.0060 'International Tables Vol C Tables 4.2.6.8 and 6.1.1.4'
F F 0.0171 0.0103 'International Tables Vol C Tables 4.2.6.8 and 6.1.1.4'
Cu Cu 0.3201 1.2651 'International Tables Vol C Tables 4.2.6.8 and 6.1.1.4'

loop_
_geom_angle_atom_site_label_1
_geom_angle_atom_site_label_2
_geom_angle_atom_site_label_3
_geom_angle_site_symmetry_1
_geom_angle_site_symmetry_3
_geom_angle
_geom_angle_publ_flag
O4 Cu1 O3 2_567 . 169.14(3) y
O4 Cu1 O2 2_567 2_567 88.95(3) y
O3 Cu1 O2 . 2_567 91.93(3) y
O4 Cu1 O1 2_567 . 88.04(3) y
O3 Cu1 O1 . . 89.09(3) y
O2 Cu1 O1 2_567 . 169.15(3) y
O4 Cu1 O1W 2_567 . 95.70(3) y
O3 Cu1 O1W . . 94.94(3) ?
O2 Cu1 O1W 2_567 . 96.93(3) y
O1 Cu1 O1W . . 93.75(3) y
O4 Cu1 Cu1 2_567 2_567 85.20(2) ?
O3 Cu1 Cu1 . 2_567 84.18(2) ?
O2 Cu1 Cu1 2_567 2_567 82.84(2) ?
O1 Cu1 Cu1 . 2_567 86.52(2) ?
O1W Cu1 Cu1 . 2_567 179.07(2) ?
C1 O1 Cu1 . . 119.57(6) ?
C1 O2 Cu1 . 2_567 124.67(6) ?
C8 O3 Cu1 . . 122.63(6) ?
C8 O4 Cu1 . 2_567 121.29(6) ?
Cu1 O1W H2W1 . . 128.7(12) ?
Cu1 O1W H1W1 . . 114.5(15) ?
H2W1 O1W H1W1 . . 105.4(16) ?
O2 C1 O1 . . 126.31(8) ?
O2 C1 C2 . . 117.02(8) ?
O1 C1 C2 . . 116.67(8) ?
C7 C2 C3 . . 116.27(9) ?
C7 C2 C1 . . 121.98(8) ?
C3 C2 C1 . . 121.74(8) ?
F1 C3 C4 . . 119.41(9) ?
F1 C3 C2 . . 117.38(8) ?
C4 C3 C2 . . 123.20(10) ?
C3 C4 C5 . . 118.32(10) ?
C3 C4 H4A . . 120.8 ?
C5 C4 H4A . . 120.8 ?
C4 C5 C6 . . 120.91(10) ?
C4 C5 H5A . . 119.5 ?
C6 C5 H5A . . 119.5 ?
C7 C6 C5 . . 117.91(10) ?
C7 C6 H6A . . 121.0 ?
C5 C6 H6A . . 121.0 ?
F2 C7 C6 . . 119.32(9) ?
F2 C7 C2 . . 117.30(8) ?
C6 C7 C2 . . 123.37(10) ?
O3 C8 O4 . . 126.44(9) ?
O3 C8 C9 . . 117.55(8) ?
O4 C8 C9 . . 116.00(8) ?
C14 C9 C10 . . 115.27(9) ?
C14 C9 C8 . . 122.49(9) ?
C10 C9 C8 . . 122.12(8) ?
F3 C10 C11 . . 117.90(10) ?
F3 C10 C9 . . 118.09(9) ?
C11 C10 C9 . . 124.00(10) ?
C10 C11 C12 . . 118.25(11) ?
C10 C11 H11A . . 120.9 ?
C12 C11 H11A . . 120.9 ?
C11 C12 C13 . . 120.48(10) ?
C11 C12 H12A . . 119.8 ?
C13 C12 H12A . . 119.8 ?
C14 C13 C12 . . 118.85(10) ?
C14 C13 H13A . . 120.6 ?
C12 C13 H13A . . 120.6 ?
F4 C14 C13 . . 118.38(9) ?
F4 C14 C9 . . 118.46(9) ?
C13 C14 C9 . . 123.13(10) ?

loop_
_geom_bond_atom_site_label_1
_geom_bond_atom_site_label_2
_geom_bond_site_symmetry_2
_geom_bond_distance
_geom_bond_publ_flag
Cu1 O4 2_567 1.9561(7) y
Cu1 O3 . 1.9563(7) y
Cu1 O2 2_567 1.9700(7) y
Cu1 O1 . 1.9794(7) y
Cu1 O1W . 2.1400(7) y
Cu1 Cu1 2_567 2.6139(2) ?
F1 C3 . 1.3488(12) ?
F2 C7 . 1.3560(12) ?
F3 C10 . 1.3556(12) ?
F4 C14 . 1.3466(13) ?
O1 C1 . 1.2679(11) ?
O2 C1 . 1.2534(11) ?
O2 Cu1 2_567 1.9700(7) ?
O3 C8 . 1.2605(11) ?
O4 C8 . 1.2633(11) ?
O4 Cu1 2_567 1.9561(7) ?
O1W H2W1 . 0.833(9) ?
O1W H1W1 . 0.823(9) ?
C1 C2 . 1.4992(12) ?
C2 C7 . 1.3845(13) ?
C2 C3 . 1.3877(13) ?
C3 C4 . 1.3774(14) ?
C4 C5 . 1.3904(18) ?
C4 H4A . 0.93 ?
C5 C6 . 1.3949(18) ?
C5 H5A . 0.93 ?
C6 C7 . 1.3819(14) ?
C6 H6A . 0.93 ?
C8 C9 . 1.4948(13) ?
C9 C14 . 1.3893(13) ?
C9 C10 . 1.3921(14) ?
C10 C11 . 1.3780(15) ?
C11 C12 . 1.3849(18) ?
C11 H11A . 0.93 ?
C12 C13 . 1.3882(19) ?
C12 H12A . 0.93 ?
C13 C14 . 1.3826(15) ?
C13 H13A . 0.93 ?

loop_
_geom_hbond_atom_site_label_D
_geom_hbond_atom_site_label_H
_geom_hbond_atom_site_label_A
_geom_hbond_site_symmetry_A
_geom_hbond_distance_DH
_geom_hbond_distance_HA
_geom_hbond_distance_DA
_geom_hbond_angle_DHA
_geom_hbond_publ_flag
O1W H1W1 F3 1_655 0.82(2) 2.13(2) 2.9280(10) 164(2) y
O1W H2W1 O1 2_667 0.830(10) 2.010(10) 2.8310(10) 171(2) y
C11 H11A F2 1_445 0.93 2.43 3.2200(10) 143 y

loop_
_geom_torsion_atom_site_label_1
_geom_torsion_atom_site_label_2
_geom_torsion_atom_site_label_3
_geom_torsion_atom_site_label_4
_geom_torsion_site_symmetry_1
_geom_torsion
O4 Cu1 O1 C1 2_567 -88.06(7)
O3 Cu1 O1 C1 . 81.47(7)
O2 Cu1 O1 C1 2_567 -14.1(2)
O1W Cu1 O1 C1 . 176.36(7)
Cu1 Cu1 O1 C1 2_567 -2.75(7)
O4 Cu1 O3 C8 2_567 -12.2(2)
O2 Cu1 O3 C8 2_567 82.27(8)
O1 Cu1 O3 C8 . -86.93(8)
O1W Cu1 O3 C8 . 179.39(8)
Cu1 Cu1 O3 C8 2_567 -0.33(7)
Cu1 O2 C1 O1 2_567 0.90(14)
Cu1 O2 C1 C2 2_567 -179.72(6)
Cu1 O1 C1 O2 . 2.00(13)
Cu1 O1 C1 C2 . -177.39(6)
O2 C1 C2 C7 . 104.08(10)
O1 C1 C2 C7 . -76.47(12)
O2 C1 C2 C3 . -76.95(11)
O1 C1 C2 C3 . 102.50(10)
C7 C2 C3 F1 . 177.65(8)
C1 C2 C3 F1 . -1.37(13)
C7 C2 C3 C4 . -1.38(14)
C1 C2 C3 C4 . 179.60(9)
F1 C3 C4 C5 . -178.30(9)
C2 C3 C4 C5 . 0.70(15)
C3 C4 C5 C6 . 0.13(16)
C4 C5 C6 C7 . -0.20(16)
C5 C6 C7 F2 . -179.67(9)
C5 C6 C7 C2 . -0.55(15)
C3 C2 C7 F2 . -179.56(8)
C1 C2 C7 F2 . -0.54(13)
C3 C2 C7 C6 . 1.30(14)
C1 C2 C7 C6 . -179.68(9)
Cu1 O3 C8 O4 . -3.56(14)
Cu1 O3 C8 C9 . 175.52(6)
Cu1 O4 C8 O3 2_567 6.55(14)
Cu1 O4 C8 C9 2_567 -172.54(6)
O3 C8 C9 C14 . -49.62(13)
O4 C8 C9 C14 . 129.55(10)
O3 C8 C9 C10 . 134.48(10)
O4 C8 C9 C10 . -46.35(13)
C14 C9 C10 F3 . 179.16(10)
C8 C9 C10 F3 . -4.66(16)
C14 C9 C10 C11 . 0.47(17)
C8 C9 C10 C11 . 176.64(11)
F3 C10 C11 C12 . -179.54(11)
C9 C10 C11 C12 . -0.85(19)
C10 C11 C12 C13 . -0.24(19)
C11 C12 C13 C14 . 1.63(18)
C12 C13 C14 F4 . 179.94(11)
C12 C13 C14 C9 . -2.06(18)
C10 C9 C14 F4 . 179.02(10)
C8 C9 C14 F4 . 2.86(15)
C10 C9 C14 C13 . 1.02(16)
C8 C9 C14 C13 . -175.14(10)
